data_4003581
loop_
_publ_author_name
'Shankar P N, Ravi'
'Orlandi, Fabio'
'Manuel, Pascal'
'Zhang, Weiguo'
'Halasyamani, P. Shiv'
'Sundaresan, Athinarayanan'

_publ_section_title
;
 A-Site and B-Site Cation Ordering Induces Polar and Multiferroic Behavior
 in the Perovskite NaLnNiWO6 (Ln = Y, Dy, Ho, and Yb)
;
_journal_name_full 'Chemistry of Materials'
_journal_paper_doi 10.1021/acs.chemmater.0c01149
_journal_year 2020
_chemical_formula_sum 'Ho Na Ni O6 W'
_chemical_formula_weight 526.44
_space_group_IT_number 4
_space_group_name_Hall 'P 2yb'
_space_group_name_H-M_alt 'P 1 21 1'
_symmetry_cell_setting monoclinic
_symmetry_space_group_name_Hall 'P 2yb'
_symmetry_space_group_name_H-M 'P 1 21 1'
_cell_angle_alpha 90.0000
_cell_angle_beta 90.2233(4)
_cell_angle_gamma 90.0000
_cell_formula_units_Z 2
_cell_length_a 5.32705(3)
_cell_length_b 5.49121(4)
_cell_length_c 7.75520(5)
_cell_measurement_temperature 300
_cell_volume 226.853(3)
_computing_structure_refinement FULLPROF
_diffrn_ambient_temperature 300
_diffrn_measurement_device_type Panalytical
_diffrn_radiation_type 'Cu K\a'
_diffrn_radiation_wavelength 1.540596
_pd_instr_location ' ?'
_pd_meas_2theta_range_inc 0.013130
_pd_meas_2theta_range_max 119.99345
_pd_meas_2theta_range_min 10.00107
_pd_meas_number_of_points 8378
_pd_proc_2theta_range_inc 0.013130
_pd_proc_2theta_range_max 119.7973
_pd_proc_2theta_range_min 9.8049
_pd_proc_ls_pref_orient_corr ' ?'
_pd_proc_ls_prof_R_factor 5.9502
_pd_proc_ls_prof_wR_expected 3.1961
_pd_proc_ls_prof_wR_factor 8.6160
_pd_proc_wavelength 1.540596
_pd_spec_mounting ' ?'
_refine_ls_goodness_of_fit_all 7.2671
_refine_ls_number_parameters 75
_refine_ls_number_reflns 389
_refine_ls_number_restraints 0
_refine_ls_R_I_factor 3.1562
_cod_data_source_file cm0c01149_si_003.cif
_cod_data_source_block NaHoNiWO6
_cod_depositor_comments
;
The following automatic conversions were performed:

data item '_symmetry_cell_setting' value 'Monoclinic' was changed to
'monoclinic' in accordance with the
/home/data/users/saulius/crontab/automatic-downloads/rss-feeds/ACS/lib/dictionaries/cif_core.dic
dictionary named 'cif_core.dic' version 2.4.2 last updated on
2011-04-26.

Automatic conversion script
Id: cif_fix_values 7556 2019-12-06 15:28:31Z antanas 
;
_cod_original_sg_symbol_H-M 'P 21'
_cod_original_formula_sum 'Na Ho Ni W O6'
_cod_database_code 4003581
_pd_proc_ls_prof_cr_factor 8.5327
_pd_proc_ls_prof_cwr_factor 11.2063
_pd_proc_ls_prof_cwr_expected 4.1570
_pd_proc_ls_prof_chi2 7.2671
_pd_proc_ls_prof_echi2 7.4643

loop_
_symmetry_equiv_pos_as_xyz
x,y,z
-x,y+1/2,-z

loop_
_atom_site_label
_atom_site_fract_x
_atom_site_fract_y
_atom_site_fract_z
_atom_site_U_iso_or_equiv
_atom_site_occupancy
_atom_site_adp_type
_atom_site_type_symbol
Na 0.2485(20) 0.277(2) 0.0153(10) 0.01120 1.00000 Uiso Na
Ho 0.2677(3) 0.3074(4) 0.50169(19) 0.00123 1.00000 Uiso Ho
Ni 0.7527(9) 0.2280(9) 0.2456(4) 0.00045 1.00000 Uiso Ni
W 0.7607(3) 0.25000 0.76545(11) 0.00045 1.00000 Uiso W
O1 0.553(3) 0.508(3) 0.729(2) 0.01267 1.00000 Uiso O
O2 0.564(3) 0.509(3) 0.276(2) 0.01267 1.00000 Uiso O
O3 -0.099(3) -0.098(3) 0.1968(17) 0.01267 1.00000 Uiso O
O4 -0.085(3) -0.098(3) 0.7951(17) 0.01267 1.00000 Uiso O
O5 0.860(2) 0.197(3) 0.4649(15) 0.01267 1.00000 Uiso O
O6 0.680(2) 0.182(3) -0.0108(16) 0.01267 1.00000 Uiso O

loop_
_atom_type_symbol
_atom_type_scat_Cromer_Mann_a1
_atom_type_scat_Cromer_Mann_b1
_atom_type_scat_Cromer_Mann_a2
_atom_type_scat_Cromer_Mann_b2
_atom_type_scat_Cromer_Mann_a3
_atom_type_scat_Cromer_Mann_b3
_atom_type_scat_Cromer_Mann_a4
_atom_type_scat_Cromer_Mann_b4
_atom_type_scat_Cromer_Mann_c
_atom_type_scat_dispersion_real
_atom_type_scat_dispersion_imag
_atom_type_scat_source
na 4.76260 3.28500 3.17360 8.84220 1.26740 0.31360 1.11280 129.42400 0.67600 0.12900 0.12400 International_Tables_for_Crystallography_Vol.C(1991)_Tables_6.1.1.4_and_6.1.1.5
ho 26.90490 2.07051 17.29400 0.19794 14.55830 11.44070 3.63837 92.65660 4.56796 -12.25500 3.70400 International_Tables_for_Crystallography_Vol.C(1991)_Tables_6.1.1.4_and_6.1.1.5
ni 12.83760 3.87850 7.29200 0.25650 4.44380 12.17630 2.38000 66.34210 1.03410 -2.95600 0.50900 International_Tables_for_Crystallography_Vol.C(1991)_Tables_6.1.1.4_and_6.1.1.5
w 29.08180 1.72029 15.43000 9.22590 14.43270 0.32170 5.11982 57.05600 9.88750 -6.04800 5.57700 International_Tables_for_Crystallography_Vol.C(1991)_Tables_6.1.1.4_and_6.1.1.5
o 3.04850 13.27710 2.28680 5.70110 1.54630 0.32390 0.86700 32.90890 0.25080 0.04700 0.03200 International_Tables_for_Crystallography_Vol.C(1991)_Tables_6.1.1.4_and_6.1.1.5

loop_
_geom_angle_atom_site_label_1
_geom_angle_atom_site_label_2
_geom_angle_atom_site_label_3
_geom_angle
_geom_angle_site_symmetry_1
_geom_angle_site_symmetry_3
_geom_angle_publ_flag
O1 Na O2 60.2(7) 2_646 1_555 ?
O1 Na O2 99.2(9) 2_646 2_645 ?
O1 Na O3 167.1(12) 2_646 2_555 ?
O1 Na O4 78.6(10) 2_646 2_556 ?
O1 Na O6 64.0(7) 2_646 1_555 ?
O1 Na O6 119.1(11) 2_646 2_655 ?
O2 Na O2 124.5(9) 1_555 2_645 ?
O2 Na O3 131.6(11) 1_555 2_555 ?
O2 Na O4 63.8(9) 1_555 2_556 ?
O2 Na O6 66.4(7) 1_555 1_555 ?
O2 Na O6 58.8(8) 1_555 2_655 ?
O2 Na O3 70.1(9) 2_645 2_555 ?
O2 Na O4 169.1(13) 2_645 2_556 ?
O2 Na O6 58.6(7) 2_645 1_555 ?
O2 Na O6 115.7(11) 2_645 2_655 ?
O3 Na O4 110.5(12) 2_555 2_556 ?
O3 Na O6 113.5(11) 2_555 1_555 ?
O3 Na O6 73.1(10) 2_555 2_655 ?
O4 Na O6 127.8(12) 2_556 1_555 ?
O4 Na O6 74.2(10) 2_556 2_655 ?
O6 Na O6 93.0(10) 1_555 2_655 ?
O1 Ho O1 121.5(10) 1_555 2_646 ?
O1 Ho O2 85.5(8) 1_555 1_555 ?
O1 Ho O2 66.7(8) 1_555 2_646 ?
O1 Ho O3 59.6(7) 1_555 2_556 ?
O1 Ho O4 139.1(10) 1_555 2_556 ?
O1 Ho O5 139.7(10) 1_555 1_455 ?
O1 Ho O5 72.1(8) 1_555 2_656 ?
O1 Ho O2 65.3(7) 2_646 1_555 ?
O1 Ho O2 85.9(8) 2_646 2_646 ?
O1 Ho O3 152.0(10) 2_646 2_556 ?
O1 Ho O4 69.4(7) 2_646 2_556 ?
O1 Ho O5 95.6(8) 2_646 1_455 ?
O1 Ho O5 141.8(11) 2_646 2_656 ?
O2 Ho O2 121.1(10) 1_555 2_646 ?
O2 Ho O3 137.9(10) 1_555 2_556 ?
O2 Ho O4 62.5(7) 1_555 2_556 ?
O2 Ho O5 127.6(10) 1_555 1_455 ?
O2 Ho O5 81.9(8) 1_555 2_656 ?
O2 Ho O3 68.6(8) 2_646 2_556 ?
O2 Ho O4 151.2(10) 2_646 2_556 ?
O2 Ho O5 104.3(9) 2_646 1_455 ?
O2 Ho O5 129.6(11) 2_646 2_656 ?
O3 Ho O4 130.5(9) 2_556 2_556 ?
O3 Ho O5 80.3(7) 2_556 1_455 ?
O3 Ho O5 66.1(7) 2_556 2_656 ?
O4 Ho O5 65.1(6) 2_556 1_455 ?
O4 Ho O5 78.4(8) 2_556 2_656 ?
O5 Ho O5 88.9(9) 1_455 2_656 ?
O1 Ni O2 92.8(12) 2_646 1_555 ?
O1 Ni O3 78.5(11) 2_646 1_655 ?
O1 Ni O4 170.9(14) 2_646 2_656 ?
O1 Ni O5 95.7(11) 2_646 1_555 ?
O1 Ni O6 82.7(10) 2_646 1_555 ?
O2 Ni O3 170.1(15) 1_555 1_655 ?
O2 Ni O4 96.0(12) 1_555 2_656 ?
O2 Ni O5 97.6(12) 1_555 1_555 ?
O2 Ni O6 97.3(11) 1_555 1_555 ?
O3 Ni O4 92.5(12) 1_655 2_656 ?
O3 Ni O5 88.0(10) 1_655 1_555 ?
O3 Ni O6 77.1(9) 1_655 1_555 ?
O4 Ni O5 85.4(10) 2_656 1_555 ?
O4 Ni O6 93.9(10) 2_656 1_555 ?
O5 Ni O6 165.1(11) 1_555 1_555 ?
O1 W O2 88.1(11) 1_555 2_646 ?
O1 W O3 104.3(13) 1_555 2_656 ?
O1 W O4 165.0(15) 1_555 1_655 ?
O1 W O5 94.7(10) 1_555 1_555 ?
O1 W O6 99.2(12) 1_555 1_556 ?
O2 W O3 167.5(14) 2_646 2_656 ?
O2 W O4 77.0(10) 2_646 1_655 ?
O2 W O5 87.7(8) 2_646 1_555 ?
O2 W O6 80.1(9) 2_646 1_556 ?
O3 W O4 90.7(11) 2_656 1_655 ?
O3 W O5 89.5(9) 2_656 1_555 ?
O3 W O6 99.3(11) 2_656 1_556 ?
O4 W O5 84.7(9) 1_655 1_555 ?
O4 W O6 78.6(10) 1_655 1_556 ?
O5 W O6 161.1(10) 1_555 1_556 ?
Na O1 Ho 166.5(7) 2_656 1_555 ?
Na O1 Ho 90.8(6) 2_656 2_656 ?
Na O1 Ni 85.1(7) 2_656 2_656 ?
Na O1 W 94.2(8) 2_656 1_555 ?
Na O1 O2 129.2(10) 2_656 2_646 ?
Na O1 O2 63.9(7) 2_656 2_656 ?
Na O1 O3 109.3(9) 2_656 2_556 ?
Na O1 O5 119.4(8) 2_656 2_656 ?
Na O1 O6 74.0(8) 2_656 1_556 ?
Na O1 O6 52.2(6) 2_656 2_656 ?
Ho O1 Ho 91.0(5) 1_555 2_656 ?
Ho O1 Ni 81.6(6) 1_555 2_656 ?
Ho O1 W 97.5(6) 1_555 1_555 ?
Ho O1 O2 56.1(7) 1_555 2_646 ?
Ho O1 O2 106.3(8) 1_555 2_656 ?
Ho O1 O3 60.1(7) 1_555 2_556 ?
Ho O1 O4 145.1(8) 1_555 1_665 ?
Ho O1 O5 48.9(6) 1_555 2_656 ?
Ho O1 O6 111.3(7) 1_555 1_556 ?
Ho O1 O6 116.0(7) 1_555 2_656 ?
Ho O1 Ni 89.3(6) 2_656 2_656 ?
Ho O1 W 111.7(6) 2_656 1_555 ?
Ho O1 O2 133.2(9) 2_656 2_646 ?
Ho O1 O2 57.2(7) 2_656 2_656 ?
Ho O1 O3 130.4(9) 2_656 2_556 ?
Ho O1 O4 54.2(6) 2_656 1_665 ?
Ho O1 O5 72.3(6) 2_656 2_656 ?
Ho O1 O6 144.2(8) 2_656 1_556 ?
Ho O1 O6 120.3(7) 2_656 2_656 ?
Ni O1 W 159.0(8) 2_656 1_555 ?
Ni O1 O2 113.9(10) 2_656 2_646 ?
Ni O1 O3 50.0(8) 2_656 2_556 ?
Ni O1 O4 94.1(9) 2_656 1_665 ?
Ni O1 O6 120.4(9) 2_656 1_556 ?
Ni O1 O6 48.8(7) 2_656 2_656 ?
W O1 O2 51.5(8) 1_555 2_646 ?
W O1 O2 153.4(11) 1_555 2_656 ?
W O1 O3 111.4(10) 1_555 2_556 ?
W O1 O4 98.2(9) 1_555 1_665 ?
W O1 O5 146.3(9) 1_555 2_656 ?
W O1 O6 115.6(9) 1_555 2_656 ?
O2 O1 O2 154.6(11) 2_646 2_656 ?
O2 O1 O3 64.7(9) 2_646 2_556 ?
O2 O1 O4 149.6(11) 2_646 1_665 ?
O2 O1 O5 100.2(9) 2_646 2_656 ?
O2 O1 O6 55.6(8) 2_646 1_556 ?
O2 O1 O6 104.8(10) 2_646 2_656 ?
O2 O1 O3 91.0(10) 2_656 2_556 ?
O2 O1 O4 55.3(8) 2_656 1_665 ?
O2 O1 O5 58.0(7) 2_656 2_656 ?
O2 O1 O6 133.8(11) 2_656 1_556 ?
O2 O1 O6 64.1(8) 2_656 2_656 ?
O3 O1 O4 138.6(11) 2_556 1_665 ?
O3 O1 O5 58.3(8) 2_556 2_656 ?
O3 O1 O6 85.4(9) 2_556 1_556 ?
O3 O1 O6 57.3(8) 2_556 2_656 ?
O4 O1 O5 109.3(9) 1_665 2_656 ?
O4 O1 O6 100.8(9) 1_665 1_556 ?
O4 O1 O6 84.3(8) 1_665 2_656 ?
O5 O1 O6 143.4(9) 2_656 1_556 ?
O5 O1 O6 86.8(8) 2_656 2_656 ?
O6 O1 O6 75.6(8) 1_556 2_656 ?
Na O2 Na 83.1(7) 1_555 2_655 ?
Na O2 Ho 86.1(6) 1_555 1_555 ?
Na O2 Ho 162.4(7) 1_555 2_656 ?
Na O2 Ni 81.9(7) 1_555 1_555 ?
Na O2 W 73.2(6) 1_555 2_656 ?
Na O2 O1 55.9(7) 1_555 2_646 ?
Na O2 O1 106.9(9) 1_555 2_656 ?
Na O2 O3 122.6(9) 1_555 1_665 ?
Na O2 O4 109.2(8) 1_555 2_656 ?
Na O2 O5 115.1(8) 1_555 1_555 ?
Na O2 O6 47.8(6) 1_555 1_555 ?
Na O2 O6 47.8(7) 1_555 2_655 ?
Na O2 Ho 163.0(6) 2_655 1_555 ?
Na O2 Ho 94.6(6) 2_655 2_656 ?
Na O2 Ni 97.7(8) 2_655 1_555 ?
Na O2 W 81.5(6) 2_655 2_656 ?
Na O2 O1 124.4(9) 2_655 2_646 ?
Na O2 O1 64.4(7) 2_655 2_656 ?
Na O2 O4 106.5(9) 2_655 2_556 ?
Na O2 O4 67.6(7) 2_655 2_656 ?
Na O2 O5 122.5(8) 2_655 1_555 ?
Na O2 O6 69.0(7) 2_655 1_555 ?
Na O2 O6 50.8(6) 2_655 2_655 ?
Ho O2 Ho 91.8(5) 1_555 2_656 ?
Ho O2 Ni 93.6(7) 1_555 1_555 ?
Ho O2 W 82.9(6) 1_555 2_656 ?
Ho O2 O1 57.4(7) 1_555 2_646 ?
Ho O2 O1 106.8(8) 1_555 2_656 ?
Ho O2 O3 147.4(9) 1_555 1_665 ?
Ho O2 O4 57.7(7) 1_555 2_556 ?
Ho O2 O4 128.7(8) 1_555 2_656 ?
Ho O2 O5 74.0(6) 1_555 1_555 ?
Ho O2 O6 112.3(7) 1_555 1_555 ?
Ho O2 O6 112.5(8) 1_555 2_655 ?
Ho O2 Ni 115.6(7) 2_656 1_555 ?
Ho O2 W 89.2(6) 2_656 2_656 ?
Ho O2 O1 135.7(9) 2_656 2_646 ?
Ho O2 O1 57.1(7) 2_656 2_656 ?
Ho O2 O3 56.1(6) 2_656 1_665 ?
Ho O2 O4 128.1(9) 2_656 2_556 ?
Ho O2 O4 85.7(7) 2_656 2_656 ?
Ho O2 O5 80.9(7) 2_656 1_555 ?
Ho O2 O6 146.8(8) 2_656 1_555 ?
Ho O2 O6 118.3(7) 2_656 2_655 ?
Ni O2 W 155.1(7) 1_555 2_656 ?
Ni O2 O1 46.1(8) 1_555 2_646 ?
Ni O2 O1 158.1(11) 1_555 2_656 ?
Ni O2 O3 104.9(10) 1_555 1_665 ?
Ni O2 O4 107.8(10) 1_555 2_556 ?
Ni O2 O6 118.1(10) 1_555 2_655 ?
W O2 O1 114.4(9) 2_656 2_646 ?
W O2 O3 90.5(8) 2_656 1_665 ?
W O2 O4 49.8(7) 2_656 2_556 ?
W O2 O4 148.1(9) 2_656 2_656 ?
W O2 O5 154.5(9) 2_656 1_555 ?
W O2 O6 115.2(8) 2_656 1_555 ?
O1 O2 O1 154.6(11) 2_646 2_656 ?
O1 O2 O3 150.0(11) 2_646 1_665 ?
O1 O2 O4 64.7(8) 2_646 2_556 ?
O1 O2 O4 90.4(9) 2_646 2_656 ?
O1 O2 O5 61.5(8) 2_646 1_555 ?
O1 O2 O6 55.8(7) 2_646 1_555 ?
O1 O2 O6 103.7(10) 2_646 2_655 ?
O1 O2 O3 53.3(8) 2_656 1_665 ?
O1 O2 O4 90.2(10) 2_656 2_556 ?
O1 O2 O4 114.1(10) 2_656 2_656 ?
O1 O2 O5 137.9(11) 2_656 1_555 ?
O1 O2 O6 129.4(10) 2_656 1_555 ?
O1 O2 O6 61.6(8) 2_656 2_655 ?
O3 O2 O4 135.9(11) 1_665 2_556 ?
O3 O2 O4 60.8(8) 1_665 2_656 ?
O3 O2 O5 103.0(9) 1_665 1_555 ?
O3 O2 O6 99.4(9) 1_665 1_555 ?
O3 O2 O6 82.4(8) 1_665 2_655 ?
O4 O2 O4 146.1(11) 2_556 2_656 ?
O4 O2 O5 121.1(10) 2_556 1_555 ?
O4 O2 O6 84.9(8) 2_556 1_555 ?
O4 O2 O6 56.3(8) 2_556 2_655 ?
O4 O2 O5 54.9(7) 2_656 1_555 ?
O4 O2 O6 61.6(7) 2_656 1_555 ?
O4 O2 O6 113.6(9) 2_656 2_655 ?
O5 O2 O6 84.2(8) 1_555 1_555 ?
O5 O2 O6 158.5(10) 1_555 2_655 ?
O6 O2 O6 74.3(8) 1_555 2_655 ?
Na O3 Ho 123.7(7) 2_545 2_546 ?
Na O3 Ni 108.4(9) 2_545 1_455 ?
Na O3 W 109.9(8) 2_545 2_646 ?
Na O3 O1 83.5(10) 2_545 2_546 ?
Na O3 O2 70.3(9) 2_545 1_445 ?
Na O3 O4 79.7(9) 2_545 2_546 ?
Na O3 O4 119.1(10) 2_545 2_556 ?
Na O3 O5 147.6(10) 2_545 1_455 ?
Na O3 O6 59.1(8) 2_545 1_455 ?
Na O3 O6 75.5(8) 2_545 2_645 ?
Ho O3 Ni 82.5(6) 2_546 1_455 ?
Ho O3 W 95.8(6) 2_546 2_646 ?
Ho O3 O1 60.3(7) 2_546 2_546 ?
Ho O3 O2 55.3(6) 2_546 1_445 ?
Ho O3 O4 84.8(7) 2_546 2_546 ?
Ho O3 O4 106.9(8) 2_546 2_556 ?
Ho O3 O5 51.3(6) 2_546 1_455 ?
Ho O3 O6 123.0(8) 2_546 1_455 ?
Ho O3 O6 129.6(7) 2_546 2_645 ?
Ni O3 W 134.6(7) 1_455 2_646 ?
Ni O3 O1 51.4(8) 1_455 2_546 ?
Ni O3 O2 112.7(10) 1_455 1_445 ?
Ni O3 O4 167.2(11) 1_455 2_546 ?
Ni O3 O6 52.3(7) 1_455 1_455 ?
Ni O3 O6 140.2(9) 1_455 2_645 ?
W O3 O1 155.8(11) 2_646 2_546 ?
W O3 O2 102.6(9) 2_646 1_445 ?
W O3 O4 45.9(7) 2_646 2_546 ?
W O3 O4 94.9(9) 2_646 2_556 ?
W O3 O5 102.5(8) 2_646 1_455 ?
W O3 O6 139.9(9) 2_646 1_455 ?
O1 O3 O2 62.0(9) 2_546 1_445 ?
O1 O3 O4 121.9(11) 2_546 2_546 ?
O1 O3 O4 95.7(10) 2_546 2_556 ?
O1 O3 O5 66.5(8) 2_546 1_455 ?
O1 O3 O6 64.2(8) 2_546 1_455 ?
O1 O3 O6 158.6(10) 2_546 2_645 ?
O2 O3 O4 59.9(8) 1_445 2_546 ?
O2 O3 O4 155.9(11) 1_445 2_556 ?
O2 O3 O5 103.7(10) 1_445 1_455 ?
O2 O3 O6 107.7(10) 1_445 1_455 ?
O2 O3 O6 105.9(9) 1_445 2_645 ?
O4 O3 O4 140.6(11) 2_546 2_556 ?
O4 O3 O5 126.0(10) 2_546 1_455 ?
O4 O3 O6 138.1(11) 2_546 1_455 ?
O4 O3 O6 50.5(7) 2_546 2_645 ?
O4 O3 O5 55.7(7) 2_556 1_455 ?
O4 O3 O6 66.1(8) 2_556 1_455 ?
O4 O3 O6 98.1(9) 2_556 2_645 ?
O5 O3 O6 95.2(8) 1_455 1_455 ?
O5 O3 O6 134.9(9) 1_455 2_645 ?
O6 O3 O6 107.0(9) 1_455 2_645 ?
Na O4 Ho 117.8(7) 2_546 2_546 ?
Na O4 Ni 111.5(9) 2_546 2_646 ?
Na O4 W 103.9(8) 2_546 1_455 ?
Na O4 O1 63.6(9) 2_546 1_445 ?
Na O4 O2 78.1(9) 2_546 2_546 ?
Na O4 O2 133.3(11) 2_546 2_646 ?
Na O4 O3 78.2(9) 2_546 2_546 ?
Na O4 O3 119.4(11) 2_546 2_556 ?
Na O4 O5 132.7(10) 2_546 2_646 ?
Na O4 O6 60.6(9) 2_546 1_456 ?
Na O4 O6 75.3(8) 2_546 2_646 ?
Ho O4 Ni 95.4(6) 2_546 2_646 ?
Ho O4 W 86.3(5) 2_546 1_455 ?
Ho O4 O1 56.3(6) 2_546 1_445 ?
Ho O4 O2 59.8(7) 2_546 2_546 ?
Ho O4 O2 103.4(8) 2_546 2_646 ?
Ho O4 O3 87.5(7) 2_546 2_546 ?
Ho O4 O3 109.6(8) 2_546 2_556 ?
Ho O4 O5 52.3(6) 2_546 2_646 ?
Ho O4 O6 118.5(8) 2_546 1_456 ?
Ho O4 O6 134.4(7) 2_546 2_646 ?
Ni O4 W 138.6(7) 2_646 1_455 ?
Ni O4 O1 101.7(9) 2_646 1_445 ?
Ni O4 O2 154.3(11) 2_646 2_546 ?
Ni O4 O3 98.6(9) 2_646 2_556 ?
Ni O4 O6 145.2(10) 2_646 1_456 ?
W O4 O1 113.2(9) 1_455 1_445 ?
W O4 O2 53.2(8) 1_455 2_546 ?
W O4 O2 99.6(9) 1_455 2_646 ?
W O4 O3 173.8(10) 1_455 2_546 ?
W O4 O5 119.4(9) 1_455 2_646 ?
W O4 O6 45.9(7) 1_455 1_456 ?
W O4 O6 135.5(8) 1_455 2_646 ?
O1 O4 O2 60.0(8) 1_445 2_546 ?
O1 O4 O2 138.4(10) 1_445 2_646 ?
O1 O4 O3 62.2(8) 1_445 2_546 ?
O1 O4 O3 156.2(11) 1_445 2_556 ?
O1 O4 O5 81.5(8) 1_445 2_646 ?
O1 O4 O6 103.2(10) 1_445 1_456 ?
O1 O4 O6 106.0(8) 1_445 2_646 ?
O2 O4 O2 146.1(11) 2_546 2_646 ?
O2 O4 O3 122.3(11) 2_546 2_546 ?
O2 O4 O3 96.6(10) 2_546 2_556 ?
O2 O4 O5 112.2(10) 2_546 2_646 ?
O2 O4 O6 60.4(8) 2_546 1_456 ?
O2 O4 O6 153.3(10) 2_546 2_646 ?
O2 O4 O3 82.7(9) 2_646 2_546 ?
O2 O4 O3 59.3(8) 2_646 2_556 ?
O2 O4 O5 59.7(8) 2_646 2_646 ?
O2 O4 O6 118.2(10) 2_646 1_456 ?
O2 O4 O6 59.8(7) 2_646 2_646 ?
O3 O4 O3 140.6(11) 2_546 2_556 ?
O3 O4 O5 56.9(7) 2_546 2_646 ?
O3 O4 O6 137.7(11) 2_546 1_456 ?
O3 O4 O6 50.6(7) 2_546 2_646 ?
O3 O4 O5 105.5(10) 2_556 2_646 ?
O3 O4 O6 64.8(8) 2_556 1_456 ?
O3 O4 O6 97.2(9) 2_556 2_646 ?
O5 O4 O6 165.2(10) 2_646 1_456 ?
O5 O4 O6 85.8(7) 2_646 2_646 ?
O6 O4 O6 106.0(9) 1_456 2_646 ?
Ho O5 Ho 121.9(5) 1_655 2_646 ?
Ho O5 Ni 113.1(5) 1_655 1_555 ?
Ho O5 W 93.3(4) 1_655 1_555 ?
Ho O5 O1 153.9(9) 1_655 2_646 ?
Ho O5 O2 116.4(8) 1_655 1_555 ?
Ho O5 O3 100.5(8) 1_655 1_655 ?
Ho O5 O4 62.6(6) 1_655 2_656 ?
Ho O5 Ni 96.2(6) 2_646 1_555 ?
Ho O5 W 86.4(5) 2_646 1_555 ?
Ho O5 O1 59.1(7) 2_646 2_646 ?
Ho O5 O2 118.7(9) 2_646 1_555 ?
Ho O5 O3 62.5(7) 2_646 1_655 ?
Ho O5 O4 129.7(9) 2_646 2_656 ?
Ni O5 W 146.2(5) 1_555 1_555 ?
Ni O5 O1 45.3(7) 1_555 2_646 ?
Ni O5 O3 49.0(7) 1_555 1_655 ?
Ni O5 O4 51.1(7) 1_555 2_656 ?
W O5 O1 112.5(8) 1_555 2_646 ?
W O5 O2 108.1(8) 1_555 1_555 ?
W O5 O3 148.8(8) 1_555 1_655 ?
W O5 O4 143.0(8) 1_555 2_656 ?
O1 O5 O2 60.5(8) 2_646 1_555 ?
O1 O5 O3 55.2(7) 2_646 1_655 ?
O1 O5 O4 96.0(9) 2_646 2_656 ?
O2 O5 O3 90.7(9) 1_555 1_655 ?
O2 O5 O4 65.3(8) 1_555 2_656 ?
O3 O5 O4 67.4(8) 1_655 2_656 ?
Na O6 Na 112.5(9) 1_555 2_645 ?
Na O6 Ni 93.9(7) 1_555 1_555 ?
Na O6 W 105.6(7) 1_555 1_554 ?
Na O6 O1 71.7(8) 1_555 1_554 ?
Na O6 O1 63.8(7) 1_555 2_646 ?
Na O6 O2 65.9(7) 1_555 1_555 ?
Na O6 O2 70.6(8) 1_555 2_645 ?
Na O6 O3 122.1(10) 1_555 1_655 ?
Na O6 O3 134.1(9) 1_555 2_655 ?
Na O6 O4 132.8(10) 1_555 1_654 ?
Na O6 O4 124.3(9) 1_555 2_656 ?
Na O6 Ni 96.0(7) 2_645 1_555 ?
Na O6 W 98.5(8) 2_645 1_554 ?
Na O6 O1 131.7(11) 2_645 1_554 ?
Na O6 O1 74.9(8) 2_645 2_646 ?
Na O6 O2 130.6(10) 2_645 1_555 ?
Na O6 O2 73.3(8) 2_645 2_645 ?
Na O6 O3 47.8(8) 2_645 1_655 ?
Na O6 O3 105.7(9) 2_645 2_655 ?
Na O6 O4 45.3(8) 2_645 1_654 ?
Na O6 O4 106.5(9) 2_645 2_656 ?
Ni O6 W 148.8(6) 1_555 1_554 ?
Ni O6 O1 132.2(9) 1_555 1_554 ?
Ni O6 O1 48.5(7) 1_555 2_646 ?
Ni O6 O2 154.9(10) 1_555 2_645 ?
Ni O6 O3 50.6(7) 1_555 1_655 ?
Ni O6 O3 106.6(8) 1_555 2_655 ?
Ni O6 O4 124.8(9) 1_555 1_654 ?
W O6 O1 162.7(10) 1_554 2_646 ?
W O6 O2 130.4(9) 1_554 1_555 ?
W O6 O2 56.3(7) 1_554 2_645 ?
W O6 O3 128.5(9) 1_554 1_655 ?
W O6 O4 55.6(8) 1_554 1_654 ?
W O6 O4 106.2(8) 1_554 2_656 ?
O1 O6 O1 134.9(11) 1_554 2_646 ?
O1 O6 O2 96.0(9) 1_554 1_555 ?
O1 O6 O2 62.8(8) 1_554 2_645 ?
O1 O6 O3 166.2(11) 1_554 1_655 ?
O1 O6 O3 64.0(8) 1_554 2_655 ?
O1 O6 O4 94.9(10) 1_554 1_654 ?
O1 O6 O4 108.8(9) 1_554 2_656 ?
O1 O6 O2 60.0(8) 2_646 1_555 ?
O1 O6 O2 106.4(10) 2_646 2_645 ?
O1 O6 O3 58.5(8) 2_646 1_655 ?
O1 O6 O3 154.3(10) 2_646 2_655 ?
O1 O6 O4 120.2(10) 2_646 1_654 ?
O1 O6 O4 91.2(9) 2_646 2_656 ?
O2 O6 O2 135.8(11) 1_555 2_645 ?
O2 O6 O3 89.2(9) 1_555 1_655 ?
O2 O6 O3 106.6(9) 1_555 2_655 ?
O2 O6 O4 160.9(11) 1_555 1_654 ?
O2 O6 O4 58.6(7) 1_555 2_656 ?
O2 O6 O3 120.9(10) 2_645 1_655 ?
O2 O6 O3 98.2(9) 2_645 2_655 ?
O2 O6 O4 63.3(8) 2_645 1_654 ?
O2 O6 O4 161.5(11) 2_645 2_656 ?
O3 O6 O3 102.2(9) 1_655 2_655 ?
O3 O6 O4 76.9(8) 1_655 1_654 ?
O3 O6 O4 63.3(8) 1_655 2_656 ?
O3 O6 O4 64.7(8) 2_655 1_654 ?
O3 O6 O4 63.7(7) 2_655 2_656 ?
O4 O6 O4 102.9(9) 1_654 2_656 ?

loop_
_geom_bond_atom_site_label_1
_geom_bond_atom_site_label_2
_geom_bond_distance
_geom_bond_site_symmetry_2
_geom_bond_publ_flag
Na Ni 3.205(11) 1_455 ?
Na Ni 3.230(11) 1_555 ?
Na Ni 3.199(11) 2_655 ?
Na W 3.239(10) 1_454 ?
Na W 3.356(10) 1_554 ?
Na W 3.357(10) 2_646 ?
Na W 3.105(10) 2_656 ?
Na O1 3.030(18) 1_554 ?
Na O1 2.688(18) 2_646 ?
Na O2 2.917(18) 1_555 ?
Na O2 2.878(18) 2_645 ?
Na O3 3.109(19) 1_555 ?
Na O3 1.950(17) 2_555 ?
Na O4 3.210(18) 1_554 ?
Na O4 1.841(17) 2_556 ?
Na O6 3.079(15) 1_455 ?
Na O6 2.367(15) 1_555 ?
Na O6 3.290(20) 2_645 ?
Na O6 2.257(20) 2_655 ?
Ho Ni 3.409(5) 1_455 ?
Ho Ni 3.294(5) 1_555 ?
Ho Ni 3.033(5) 2_656 ?
Ho W 3.409(2) 1_455 ?
Ho W 3.337(2) 1_555 ?
Ho W 3.197(2) 2_656 ?
Ho O1 2.568(16) 1_555 ?
Ho O1 2.615(16) 2_646 ?
Ho O2 2.608(16) 1_555 ?
Ho O2 2.539(16) 2_646 ?
Ho O3 2.561(14) 2_556 ?
Ho O4 2.549(14) 2_556 ?
Ho O5 2.273(11) 1_455 ?
Ho O5 3.228(11) 1_555 ?
Ho O5 3.436(16) 2_646 ?
Ho O5 2.255(16) 2_656 ?
Ni Na 3.230(11) 1_555 ?
Ni Na 3.205(11) 1_655 ?
Ni Na 3.199(11) 2_645 ?
Ni Ho 3.294(5) 1_555 ?
Ni Ho 3.409(5) 1_655 ?
Ni Ho 3.033(5) 2_646 ?
Ni O1 2.035(17) 2_646 ?
Ni O2 1.856(17) 1_555 ?
Ni O3 1.995(17) 1_655 ?
Ni O4 2.034(17) 2_656 ?
Ni O5 1.800(12) 1_555 ?
Ni O6 2.042(13) 1_555 ?
W Na 3.356(10) 1_556 ?
W Na 3.239(10) 1_656 ?
W Na 3.105(10) 2_646 ?
W Na 3.357(10) 2_656 ?
W Ho 3.337(2) 1_555 ?
W Ho 3.409(2) 1_655 ?
W Ho 3.197(2) 2_646 ?
W O1 1.822(16) 1_555 ?
W O2 2.200(16) 2_646 ?
W O3 2.007(16) 2_656 ?
W O4 2.098(16) 1_655 ?
W O5 2.412(12) 1_555 ?
W O6 1.825(13) 1_556 ?
O1 Na 3.030(18) 1_556 ?
O1 Na 2.688(18) 2_656 ?
O1 Ho 2.568(16) 1_555 ?
O1 Ho 2.615(16) 2_656 ?
O1 Ni 2.035(17) 2_656 ?
O1 W 1.822(16) 1_555 ?
O1 O2 2.81(2) 2_646 ?
O1 O2 2.82(2) 2_656 ?
O1 O3 2.55(2) 2_556 ?
O1 O3 3.02(2) 2_656 ?
O1 O4 2.94(2) 1_665 ?
O1 O5 3.14(2) 1_555 ?
O1 O5 2.848(20) 2_656 ?
O1 O6 2.78(2) 1_556 ?
O1 O6 2.69(2) 2_656 ?
O2 Na 2.917(18) 1_555 ?
O2 Na 2.878(18) 2_655 ?
O2 Ho 2.608(16) 1_555 ?
O2 Ho 2.539(16) 2_656 ?
O2 Ni 1.856(17) 1_555 ?
O2 W 2.200(16) 2_656 ?
O2 O1 2.82(2) 2_646 ?
O2 O1 2.81(2) 2_656 ?
O2 O3 2.88(2) 1_665 ?
O2 O4 2.68(2) 2_556 ?
O2 O4 2.89(2) 2_656 ?
O2 O5 2.75(2) 1_555 ?
O2 O5 3.199(20) 2_656 ?
O2 O6 2.93(2) 1_555 ?
O2 O6 2.61(2) 2_655 ?
O3 Na 3.109(19) 1_555 ?
O3 Na 1.950(17) 2_545 ?
O3 Ho 2.561(14) 2_546 ?
O3 Ni 1.995(17) 1_455 ?
O3 W 2.007(16) 2_646 ?
O3 O1 2.55(2) 2_546 ?
O3 O1 3.02(2) 2_646 ?
O3 O2 2.88(2) 1_445 ?
O3 O4 3.115(19) 1_554 ?
O3 O4 2.92(2) 2_546 ?
O3 O4 2.91(2) 2_556 ?
O3 O5 2.641(20) 1_455 ?
O3 O5 3.125(19) 2_646 ?
O3 O6 2.52(2) 1_455 ?
O3 O6 2.922(20) 2_645 ?
O4 Na 3.210(18) 1_556 ?
O4 Na 1.841(17) 2_546 ?
O4 Ho 2.549(14) 2_546 ?
O4 Ni 2.034(17) 2_646 ?
O4 W 2.098(16) 1_455 ?
O4 O1 2.94(2) 1_445 ?
O4 O2 2.68(2) 2_546 ?
O4 O2 2.89(2) 2_646 ?
O4 O3 3.115(19) 1_556 ?
O4 O3 2.91(2) 2_546 ?
O4 O3 2.92(2) 2_556 ?
O4 O5 3.046(19) 1_455 ?
O4 O5 2.605(19) 2_646 ?
O4 O6 2.49(2) 1_456 ?
O4 O6 2.979(20) 2_646 ?
O5 Ho 3.228(11) 1_555 ?
O5 Ho 2.273(11) 1_655 ?
O5 Ho 2.255(16) 2_646 ?
O5 Ho 3.436(16) 2_656 ?
O5 Ni 1.800(12) 1_555 ?
O5 W 2.412(12) 1_555 ?
O5 O1 3.14(2) 1_555 ?
O5 O1 2.848(20) 2_646 ?
O5 O2 2.75(2) 1_555 ?
O5 O2 3.199(20) 2_646 ?
O5 O3 2.641(20) 1_655 ?
O5 O3 3.125(19) 2_656 ?
O5 O4 3.046(19) 1_655 ?
O5 O4 2.605(19) 2_656 ?
O5 O5 3.17(2) 2_746 ?
O5 O5 3.17(2) 2_756 ?
O6 Na 2.367(15) 1_555 ?
O6 Na 3.079(15) 1_655 ?
O6 Na 2.257(20) 2_645 ?
O6 Na 3.290(20) 2_655 ?
O6 Ni 2.042(13) 1_555 ?
O6 W 1.825(13) 1_554 ?
O6 O1 2.78(2) 1_554 ?
O6 O1 2.69(2) 2_646 ?
O6 O2 2.93(2) 1_555 ?
O6 O2 2.61(2) 2_645 ?
O6 O3 2.52(2) 1_655 ?
O6 O3 2.922(20) 2_655 ?
O6 O4 2.49(2) 1_654 ?
O6 O4 2.979(20) 2_656 ?
O6 O6 3.35(2) 2_645 ?
O6 O6 3.35(2) 2_655 ?
